data_2019044
loop_
_publ_author_name
'Paz, Cristian'
'Moreno, Yanko'
'Becerra, Jos\'e'
'Silva, Mario'
'Burgos, Viviana'
'Freire, Eleonora'
'Baggio, Ricardo'

_publ_section_title
;
 (<i>E</i>)-Ethyl 3-(3,4-dihydroxyphenyl)prop-2-enoate: a natural
 polymorph extracted from <i>Aristotelia chilensis</i> (Maqui)
;
_journal_coeditor_code LG3110
_journal_issue 7
_journal_name_full 'Acta Crystallographica Section C'
_journal_page_first 765
_journal_page_last 769
_journal_paper_doi 10.1107/S0108270113013991
_journal_volume 69
_journal_year 2013
_chemical_formula_iupac 'C11 H12 O4'
_chemical_formula_moiety 'C11 H12 O4'
_chemical_formula_sum 'C11 H12 O4'
_chemical_formula_weight 208.21
_chemical_name_systematic
;
(<i>E</i>)-Ethyl 3-(3,4-dihydroxyphenyl)prop-2-enoate
;
_space_group_IT_number 14
_symmetry_cell_setting monoclinic
_symmetry_space_group_name_Hall '-P 2ybc'
_symmetry_space_group_name_H-M 'P 1 21/c 1'
_atom_sites_solution_hydrogens geom
_atom_sites_solution_primary direct
_atom_sites_solution_secondary difmap
_audit_creation_method SHELXL-97
_cell_angle_alpha 90.00
_cell_angle_beta 101.948(11)
_cell_angle_gamma 90.00
_cell_formula_units_Z 4
_cell_length_a 7.7326(9)
_cell_length_b 10.9427(10)
_cell_length_c 12.6997(13)
_cell_measurement_reflns_used 1254
_cell_measurement_temperature 291(2)
_cell_measurement_theta_max 29.1594
_cell_measurement_theta_min 3.7165
_cell_volume 1051.31(19)
_computing_cell_refinement 'CrysAlis PRO (Oxford Diffraction, 2009)'
_computing_data_collection 'CrysAlis PRO (Oxford Diffraction, 2009)'
_computing_data_reduction 'CrysAlis PRO (Oxford Diffraction, 2009)'
_computing_molecular_graphics 'SHELXTL (Sheldrick, 2008)'
_computing_publication_material 'SHELXL97 (Sheldrick, 2008) and PLATON (Spek, 2009)'
_computing_structure_refinement 'SHELXL97 (Sheldrick, 2008)'
_computing_structure_solution 'SHELXS97 (Sheldrick, 2008)'
_diffrn_ambient_temperature 291(2)
_diffrn_measured_fraction_theta_full 0.996
_diffrn_measured_fraction_theta_max 0.845
_diffrn_measurement_device_type 'Oxford Diffraction Gemini CCD S Ultra'
_diffrn_measurement_method '\w scans, thick slices (1\%)'
_diffrn_radiation_monochromator graphite
_diffrn_radiation_source 'fine-focus sealed tube'
_diffrn_radiation_type MoK\a
_diffrn_radiation_wavelength 0.71073
_diffrn_reflns_av_R_equivalents 0.0173
_diffrn_reflns_av_sigmaI/netI 0.0297
_diffrn_reflns_limit_h_max 9
_diffrn_reflns_limit_h_min -6
_diffrn_reflns_limit_k_max 14
_diffrn_reflns_limit_k_min -13
_diffrn_reflns_limit_l_max 17
_diffrn_reflns_limit_l_min -17
_diffrn_reflns_number 4801
_diffrn_reflns_theta_full 25.00
_diffrn_reflns_theta_max 29.22
_diffrn_reflns_theta_min 3.72
_exptl_absorpt_coefficient_mu 0.100
_exptl_absorpt_correction_T_max 0.98
_exptl_absorpt_correction_T_min 0.95
_exptl_absorpt_correction_type multi-scan
_exptl_absorpt_process_details '(CrysAlis PRO; Oxford Diffraction, 2009)'
_exptl_crystal_colour colourless
_exptl_crystal_density_diffrn 1.315
_exptl_crystal_density_method 'not measured'
_exptl_crystal_description block
_exptl_crystal_F_000 440
_exptl_crystal_size_max 0.42
_exptl_crystal_size_mid 0.34
_exptl_crystal_size_min 0.28
_refine_diff_density_max 0.183
_refine_diff_density_min -0.184
_refine_ls_extinction_coef 0.014(3)
_refine_ls_extinction_expression Fc^*^=kFc[1+0.001xFc^2^\l^3^/sin(2\q)]^-1/4^
_refine_ls_extinction_method 'SHELXL97 (Sheldrick, 2008)'
_refine_ls_goodness_of_fit_ref 1.027
_refine_ls_hydrogen_treatment mixed
_refine_ls_matrix_type full
_refine_ls_number_parameters 146
_refine_ls_number_reflns 2416
_refine_ls_number_restraints 0
_refine_ls_restrained_S_all 1.027
_refine_ls_R_factor_all 0.0688
_refine_ls_R_factor_gt 0.0441
_refine_ls_shift/su_max 0.000
_refine_ls_shift/su_mean 0.000
_refine_ls_structure_factor_coef Fsqd
_refine_ls_weighting_details 'calc w=1/[\s^2^(Fo^2^)+(0.0490P)^2^+0.1986P] where P=(Fo^2^+2Fc^2^)/3'
_refine_ls_weighting_scheme calc
_refine_ls_wR_factor_gt 0.1030
_refine_ls_wR_factor_ref 0.1190
_reflns_number_gt 1699
_reflns_number_total 2416
_reflns_threshold_expression I>2\s(I)
_cod_data_source_file lg3110.cif
_cod_data_source_block I
_cod_original_cell_volume 1051.3(2)
_cod_original_sg_symbol_H-M 'P 21/c'
_cod_database_code 2019044
_cod_database_fobs_code 2019044

loop_
_symmetry_equiv_pos_as_xyz
'x, y, z'
'-x, y+1/2, -z+1/2'
'-x, -y, -z'
'x, -y-1/2, z-1/2'

loop_
_atom_site_type_symbol
_atom_site_label
_atom_site_fract_x
_atom_site_fract_y
_atom_site_fract_z
_atom_site_U_iso_or_equiv
_atom_site_adp_type
_atom_site_calc_flag
_atom_site_refinement_flags
_atom_site_occupancy
_atom_site_symmetry_multiplicity
O O1 -0.00655(17) 0.86442(10) 0.06502(10) 0.0485(3) Uani d . 1 1
H H1 -0.071(3) 0.8341(18) 0.1062(16) 0.063(6) Uiso d . 1 1
O O2 0.10857(18) 0.90070(11) -0.12009(10) 0.0520(4) Uani d . 1 1
H H2 0.054(3) 0.952(2) -0.0881(19) 0.092(9) Uiso d . 1 1
O O3 0.21251(16) 0.26008(10) 0.31465(10) 0.0531(4) Uani d . 1 1
O O4 0.32630(16) 0.21932(10) 0.17089(9) 0.0505(3) Uani d . 1 1
C C1 0.11952(19) 0.66131(13) 0.08159(12) 0.0354(3) Uani d . 1 1
H H1A 0.0810 0.6479 0.1453 0.042 Uiso calc R 1 1
C C2 0.08573(19) 0.77133(12) 0.02941(12) 0.0344(3) Uani d . 1 1
C C3 0.1441(2) 0.79284(13) -0.06617(12) 0.0383(4) Uani d . 1 1
C C4 0.2359(2) 0.70332(15) -0.10765(14) 0.0468(4) Uani d . 1 1
H H4 0.2757 0.7175 -0.1708 0.056 Uiso calc R 1 1
C C5 0.2686(2) 0.59272(15) -0.05538(13) 0.0447(4) Uani d . 1 1
H H5 0.3301 0.5326 -0.0842 0.054 Uiso calc R 1 1
C C6 0.21149(19) 0.56917(13) 0.03981(12) 0.0351(4) Uani d . 1 1
C C7 0.24649(19) 0.44970(13) 0.09088(12) 0.0366(4) Uani d . 1 1
H H7 0.3013 0.3924 0.0547 0.044 Uiso calc R 1 1
C C8 0.2086(2) 0.41411(13) 0.18329(13) 0.0395(4) Uani d . 1 1
H H8 0.1537 0.4700 0.2208 0.047 Uiso calc R 1 1
C C9 0.2475(2) 0.29288(14) 0.22975(13) 0.0394(4) Uani d . 1 1
C C10 0.3621(3) 0.09494(15) 0.20958(16) 0.0573(5) Uani d . 1 1
H H10A 0.2563 0.0586 0.2261 0.069 Uiso calc R 1 1
H H10B 0.4541 0.0945 0.2744 0.069 Uiso calc R 1 1
C C11 0.4198(3) 0.02527(18) 0.12296(18) 0.0673(6) Uani d . 1 1
H H11A 0.3307 0.0307 0.0581 0.101 Uiso calc R 1 1
H H11B 0.4373 -0.0588 0.1440 0.101 Uiso calc R 1 1
H H11C 0.5286 0.0588 0.1106 0.101 Uiso calc R 1 1

loop_
_atom_site_aniso_label
_atom_site_aniso_U_11
_atom_site_aniso_U_22
_atom_site_aniso_U_33
_atom_site_aniso_U_12
_atom_site_aniso_U_13
_atom_site_aniso_U_23
O1 0.0682(8) 0.0298(6) 0.0568(7) 0.0073(5) 0.0345(6) 0.0050(5)
O2 0.0750(9) 0.0359(6) 0.0516(7) 0.0062(6) 0.0280(6) 0.0122(6)
O3 0.0727(8) 0.0459(7) 0.0485(7) 0.0054(6) 0.0304(6) 0.0081(6)
O4 0.0697(8) 0.0386(6) 0.0498(7) 0.0166(5) 0.0278(6) 0.0089(5)
C1 0.0434(8) 0.0320(7) 0.0333(8) -0.0017(6) 0.0139(6) 0.0006(7)
C2 0.0397(8) 0.0270(7) 0.0383(8) -0.0015(6) 0.0125(6) -0.0027(6)
C3 0.0456(9) 0.0323(8) 0.0388(8) -0.0039(6) 0.0126(7) 0.0044(7)
C4 0.0603(10) 0.0438(9) 0.0430(9) 0.0028(8) 0.0259(8) 0.0051(8)
C5 0.0550(10) 0.0393(9) 0.0448(9) 0.0072(7) 0.0221(8) -0.0008(8)
C6 0.0379(8) 0.0322(8) 0.0363(8) 0.0007(6) 0.0099(6) -0.0007(6)
C7 0.0404(8) 0.0308(7) 0.0400(8) 0.0029(6) 0.0116(6) -0.0019(7)
C8 0.0468(9) 0.0321(8) 0.0416(9) 0.0029(6) 0.0139(7) -0.0025(7)
C9 0.0428(8) 0.0375(8) 0.0403(8) 0.0000(6) 0.0140(7) 0.0006(7)
C10 0.0714(13) 0.0425(9) 0.0603(11) 0.0181(9) 0.0189(10) 0.0138(9)
C11 0.0697(13) 0.0522(11) 0.0771(14) 0.0152(9) 0.0085(11) -0.0103(10)

loop_
_atom_type_symbol
_atom_type_description
_atom_type_scat_dispersion_real
_atom_type_scat_dispersion_imag
_atom_type_scat_source
C C 0.0033 0.0016 'International Tables Vol C Tables 4.2.6.8 and 6.1.1.4'
H H 0.0000 0.0000 'International Tables Vol C Tables 4.2.6.8 and 6.1.1.4'
O O 0.0106 0.0060 'International Tables Vol C Tables 4.2.6.8 and 6.1.1.4'

loop_
_geom_angle_atom_site_label_1
_geom_angle_atom_site_label_2
_geom_angle_atom_site_label_3
_geom_angle
C2 O1 H1 108.7(13)
C3 O2 H2 113.5(16)
C9 O4 C10 117.02(13)
C2 C1 C6 120.62(14)
C2 C1 H1A 119.7
C6 C1 H1A 119.7
O1 C2 C1 123.47(13)
O1 C2 C3 116.34(13)
C1 C2 C3 120.18(13)
O2 C3 C4 119.33(14)
O2 C3 C2 120.90(13)
C4 C3 C2 119.76(14)
C3 C4 C5 119.89(14)
C3 C4 H4 120.1
C5 C4 H4 120.1
C4 C5 C6 121.35(14)
C4 C5 H5 119.3
C6 C5 H5 119.3
C5 C6 C1 118.19(13)
C5 C6 C7 119.20(13)
C1 C6 C7 122.59(13)
C8 C7 C6 127.01(14)
C8 C7 H7 116.5
C6 C7 H7 116.5
C7 C8 C9 124.11(15)
C7 C8 H8 117.9
C9 C8 H8 117.9
O3 C9 O4 122.06(14)
O3 C9 C8 124.12(14)
O4 C9 C8 113.82(13)
O4 C10 C11 107.24(15)
O4 C10 H10A 110.3
C11 C10 H10A 110.3
O4 C10 H10B 110.3
C11 C10 H10B 110.3
H10A C10 H10B 108.5
C10 C11 H11A 109.5
C10 C11 H11B 109.5
H11A C11 H11B 109.5
C10 C11 H11C 109.5
H11A C11 H11C 109.5
H11B C11 H11C 109.5

loop_
_geom_bond_atom_site_label_1
_geom_bond_atom_site_label_2
_geom_bond_distance
O1 C2 1.3730(17)
O1 H1 0.86(2)
O2 C3 1.3637(18)
O2 H2 0.85(2)
O3 C9 1.2189(18)
O4 C9 1.3289(18)
O4 C10 1.4540(19)
C1 C2 1.373(2)
C1 C6 1.400(2)
C1 H1A 0.9300
C2 C3 1.400(2)
C3 C4 1.377(2)
C4 C5 1.378(2)
C4 H4 0.9300
C5 C6 1.394(2)
C5 H5 0.9300
C6 C7 1.460(2)
C7 C8 1.326(2)
C7 H7 0.9300
C8 C9 1.458(2)
C8 H8 0.9300
C10 C11 1.481(3)
C10 H10A 0.9700
C10 H10B 0.9700
C11 H11A 0.9600
C11 H11B 0.9600
C11 H11C 0.9600

loop_
_geom_hbond_atom_site_label_D
_geom_hbond_atom_site_label_H
_geom_hbond_atom_site_label_A
_geom_hbond_site_symmetry_A
_geom_hbond_distance_DH
_geom_hbond_distance_HA
_geom_hbond_distance_DA
_geom_hbond_angle_DHA
_geom_hbond_publ_flag
O1 H1 O3 2_555 0.86(2) 1.82(2) 2.6801(18) 175(2) yes
O2 H2 O1 2_575 0.85(2) 2.07(2) 2.8189(17) 145(2) yes

loop_
_geom_torsion_atom_site_label_1
_geom_torsion_atom_site_label_2
_geom_torsion_atom_site_label_3
_geom_torsion_atom_site_label_4
_geom_torsion
C6 C1 C2 O1 178.75(14)
C6 C1 C2 C3 -0.6(2)
C1 C2 C3 O2 178.73(15)
O1 C2 C3 O2 -0.7(2)
C1 C2 C3 C4 0.1(2)
O1 C2 C3 C4 -179.30(15)
O2 C3 C4 C5 -178.36(16)
C2 C3 C4 C5 0.3(3)
C3 C4 C5 C6 -0.2(3)
C4 C5 C6 C1 -0.3(3)
C4 C5 C6 C7 178.76(16)
C2 C1 C6 C5 0.7(2)
C2 C1 C6 C7 -178.33(14)
C5 C6 C7 C8 176.87(17)
C1 C6 C7 C8 -4.1(3)
C6 C7 C8 C9 -179.98(15)
C10 O4 C9 O3 2.7(2)
C10 O4 C9 C8 -177.25(15)
C7 C8 C9 O3 -179.93(17)
C7 C8 C9 O4 0.1(2)
C9 O4 C10 C11 170.22(16)
